data_4101746
loop_
_publ_author_name
'He, Wei'
'Huang, Jie'
'Sun, Xiufeng'
'Frontier, Alison J.'

_publ_section_title
;
 Total Synthesis of (+-)-Merrilactone A
;
_journal_issue 1
_journal_name_full 'Journal of the American Chemical Society'
_journal_page_first 300
_journal_page_last 308
_journal_paper_doi 10.1021/ja0761986
_journal_volume 130
_journal_year 2008
_chemical_formula_moiety 'C14 H16 O5'
_chemical_formula_sum 'C14 H16 O5'
_chemical_formula_weight 264.27
_chemical_name_common frowh03
_chemical_name_systematic
;


 ?


;
_space_group_IT_number 14
_symmetry_cell_setting monoclinic
_symmetry_space_group_name_Hall '-P 2yn'
_symmetry_space_group_name_H-M 'P 1 21/n 1'
_atom_sites_solution_hydrogens geom
_atom_sites_solution_primary direct
_atom_sites_solution_secondary difmap
_audit_creation_method SHELXL-97
_cell_angle_alpha 90.00
_cell_angle_beta 109.354(1)
_cell_angle_gamma 90.00
_cell_formula_units_Z 4
_cell_length_a 10.3046(9)
_cell_length_b 11.086(1)
_cell_length_c 11.7039(10)
_cell_measurement_reflns_used 4041
_cell_measurement_temperature 100.0(1)
_cell_measurement_theta_max 33.28
_cell_measurement_theta_min 2.29
_cell_volume 1261.46(19)
_computing_cell_refinement 'SAINT (Bruker, 2006)'
_computing_data_collection 'APEX2 (Bruker, 2006)'
_computing_data_reduction 'SAINT (Bruker, 2006)'
_computing_molecular_graphics 'SHELXTL (Bruker, 2006)'
_computing_publication_material 'SHELXTL (Bruker, 2006)'
_computing_structure_refinement 'SHELXL-97 (Sheldrick, 1997)'
_computing_structure_solution 'SIR97 (Altomare et al., 1999)'
_diffrn_ambient_temperature 100.0(1)
_diffrn_measured_fraction_theta_full 0.995
_diffrn_measured_fraction_theta_max 0.995
_diffrn_measurement_device_type 'Bruker SMART APEX II CCD Platform'
_diffrn_measurement_method 'area detector, \w scans per \f'
_diffrn_radiation_monochromator graphite
_diffrn_radiation_source 'fine-focus sealed tube'
_diffrn_radiation_type MoK\a
_diffrn_radiation_wavelength 0.71073
_diffrn_reflns_av_R_equivalents 0.0289
_diffrn_reflns_av_sigmaI/netI 0.0227
_diffrn_reflns_limit_h_max 15
_diffrn_reflns_limit_h_min -15
_diffrn_reflns_limit_k_max 16
_diffrn_reflns_limit_k_min -16
_diffrn_reflns_limit_l_max 17
_diffrn_reflns_limit_l_min -17
_diffrn_reflns_number 22411
_diffrn_reflns_theta_full 32.58
_diffrn_reflns_theta_max 32.58
_diffrn_reflns_theta_min 2.29
_exptl_absorpt_coefficient_mu 0.106
_exptl_absorpt_correction_T_max 0.9833
_exptl_absorpt_correction_T_min 0.9690
_exptl_absorpt_correction_type multi-scan
_exptl_absorpt_process_details 'SADABS (Blessing, 1995)'
_exptl_crystal_colour colorless
_exptl_crystal_density_diffrn 1.391
_exptl_crystal_density_method 'not measured'
_exptl_crystal_description block
_exptl_crystal_F_000 560
_exptl_crystal_size_max 0.30
_exptl_crystal_size_mid 0.24
_exptl_crystal_size_min 0.16
_refine_diff_density_max 0.433
_refine_diff_density_min -0.206
_refine_diff_density_rms 0.049
_refine_ls_extinction_method none
_refine_ls_goodness_of_fit_ref 1.025
_refine_ls_hydrogen_treatment refall
_refine_ls_matrix_type full
_refine_ls_number_parameters 236
_refine_ls_number_reflns 4571
_refine_ls_number_restraints 0
_refine_ls_restrained_S_all 1.025
_refine_ls_R_factor_all 0.0448
_refine_ls_R_factor_gt 0.0351
_refine_ls_shift/su_max 0.000
_refine_ls_shift/su_mean 0.000
_refine_ls_structure_factor_coef Fsqd
_refine_ls_weighting_details 'calc w=1/[\s^2^(Fo^2^)+(0.0519P)^2^+0.2774P] where P=(Fo^2^+2Fc^2^)/3'
_refine_ls_weighting_scheme calc
_refine_ls_wR_factor_gt 0.0910
_refine_ls_wR_factor_ref 0.0971
_reflns_number_gt 3808
_reflns_number_total 4571
_reflns_threshold_expression >2sigma(I)
_cod_data_source_file ja0761986si20070816_053208.cif
_cod_data_source_block frowh03
_cod_database_code 4101746

loop_
_symmetry_equiv_pos_as_xyz
'x, y, z'
'-x+1/2, y+1/2, -z+1/2'
'-x, -y, -z'
'x-1/2, -y-1/2, z-1/2'

loop_
_atom_site_label
_atom_site_type_symbol
_atom_site_fract_x
_atom_site_fract_y
_atom_site_fract_z
_atom_site_U_iso_or_equiv
_atom_site_adp_type
_atom_site_occupancy
_atom_site_symmetry_multiplicity
_atom_site_calc_flag
_atom_site_refinement_flags
_atom_site_disorder_assembly
_atom_site_disorder_group
O1 O 0.60985(6) 0.45422(5) 0.30715(5) 0.01410(12) Uani 1 1 d . . .
O2 O 0.68851(7) 0.52954(6) 0.49377(6) 0.02116(14) Uani 1 1 d . . .
O3 O 0.62437(7) 0.07470(6) 0.44637(6) 0.01822(13) Uani 1 1 d . . .
O4 O 0.62483(7) 0.08737(5) 0.25908(6) 0.01702(13) Uani 1 1 d . . .
O5 O 0.82106(7) 0.28611(7) 0.37646(6) 0.02100(14) Uani 1 1 d . . .
C1 C 0.55033(8) 0.34363(7) 0.24450(7) 0.01135(13) Uani 1 1 d . . .
C2 C 0.52955(8) 0.25702(7) 0.34343(7) 0.01119(13) Uani 1 1 d . . .
C3 C 0.58549(9) 0.32922(7) 0.46185(7) 0.01354(14) Uani 1 1 d . . .
H3A H 0.6592(13) 0.2894(11) 0.5208(11) 0.019(3) Uiso 1 1 d . . .
H3B H 0.5134(13) 0.3473(11) 0.4967(12) 0.021(3) Uiso 1 1 d . . .
C4 C 0.63556(8) 0.44681(7) 0.42789(7) 0.01406(15) Uani 1 1 d . . .
C5 C 0.40490(8) 0.37503(7) 0.15975(7) 0.01400(14) Uani 1 1 d . . .
H5A H 0.4027(13) 0.4561(11) 0.1300(11) 0.018(3) Uiso 1 1 d . . .
H5B H 0.3756(13) 0.3210(11) 0.0861(12) 0.021(3) Uiso 1 1 d . . .
C6 C 0.31167(8) 0.35331(8) 0.23552(8) 0.01497(15) Uani 1 1 d . . .
H6A H 0.2143(13) 0.3421(11) 0.1878(11) 0.020(3) Uiso 1 1 d . . .
H6B H 0.3208(13) 0.4222(11) 0.2928(11) 0.020(3) Uiso 1 1 d . . .
C7 C 0.37310(8) 0.24153(7) 0.30560(7) 0.01301(14) Uani 1 1 d . . .
C8 C 0.30744(9) 0.14606(8) 0.32775(9) 0.01864(16) Uani 1 1 d . . .
C9 C 0.59827(8) 0.13447(7) 0.35534(7) 0.01361(14) Uani 1 1 d . . .
C10 C 0.60223(9) 0.15946(8) 0.15104(8) 0.01595(15) Uani 1 1 d . . .
H10A H 0.5055(13) 0.1567(11) 0.1019(11) 0.016(3) Uiso 1 1 d . . .
H10B H 0.6575(13) 0.1215(11) 0.1098(11) 0.021(3) Uiso 1 1 d . . .
C11 C 0.64677(8) 0.29160(7) 0.18063(7) 0.01294(14) Uani 1 1 d . . .
C12 C 0.63356(9) 0.35801(8) 0.06245(8) 0.01735(16) Uani 1 1 d . . .
H12A H 0.6928(14) 0.3209(13) 0.0216(12) 0.029(3) Uiso 1 1 d . . .
H12B H 0.5388(13) 0.3526(11) 0.0080(11) 0.020(3) Uiso 1 1 d . . .
H12C H 0.6620(14) 0.4423(13) 0.0790(13) 0.030(3) Uiso 1 1 d . . .
C13 C 0.79694(8) 0.28877(7) 0.26741(8) 0.01502(15) Uani 1 1 d . . .
C14 C 0.91126(9) 0.28364(9) 0.21428(9) 0.01981(17) Uani 1 1 d . . .
H14A H 0.9974(15) 0.2744(12) 0.2816(13) 0.031(4) Uiso 1 1 d . . .
H14B H 0.8986(15) 0.2167(13) 0.1564(13) 0.036(4) Uiso 1 1 d . . .
H14C H 0.9146(15) 0.3562(13) 0.1693(13) 0.031(4) Uiso 1 1 d . . .
H8A H 0.2076(15) 0.1442(12) 0.3005(12) 0.028(3) Uiso 1 1 d . . .
H8B H 0.3539(14) 0.0767(12) 0.3738(12) 0.025(3) Uiso 1 1 d . . .

loop_
_atom_site_aniso_label
_atom_site_aniso_U_11
_atom_site_aniso_U_22
_atom_site_aniso_U_33
_atom_site_aniso_U_23
_atom_site_aniso_U_13
_atom_site_aniso_U_12
O1 0.0188(3) 0.0116(2) 0.0126(2) -0.00071(19) 0.0061(2) -0.0022(2)
O2 0.0278(3) 0.0185(3) 0.0185(3) -0.0059(2) 0.0094(3) -0.0066(2)
O3 0.0202(3) 0.0158(3) 0.0185(3) 0.0053(2) 0.0062(2) 0.0032(2)
O4 0.0223(3) 0.0131(3) 0.0179(3) 0.0005(2) 0.0097(2) 0.0036(2)
O5 0.0157(3) 0.0311(4) 0.0153(3) 0.0021(2) 0.0038(2) 0.0023(2)
C1 0.0129(3) 0.0105(3) 0.0111(3) 0.0000(2) 0.0047(2) -0.0005(2)
C2 0.0126(3) 0.0107(3) 0.0110(3) 0.0009(2) 0.0048(2) 0.0009(2)
C3 0.0163(3) 0.0135(3) 0.0111(3) 0.0001(3) 0.0049(3) -0.0006(3)
C4 0.0151(3) 0.0148(3) 0.0134(3) -0.0006(3) 0.0063(3) 0.0002(3)
C5 0.0134(3) 0.0153(3) 0.0130(3) 0.0027(3) 0.0040(3) 0.0022(3)
C6 0.0133(3) 0.0159(3) 0.0159(3) 0.0023(3) 0.0050(3) 0.0023(3)
C7 0.0129(3) 0.0137(3) 0.0131(3) -0.0009(3) 0.0052(3) 0.0008(3)
C8 0.0163(4) 0.0172(4) 0.0237(4) 0.0017(3) 0.0084(3) -0.0016(3)
C9 0.0132(3) 0.0120(3) 0.0159(3) 0.0006(3) 0.0052(3) 0.0009(3)
C10 0.0198(4) 0.0150(3) 0.0144(3) -0.0020(3) 0.0075(3) 0.0003(3)
C11 0.0136(3) 0.0140(3) 0.0120(3) -0.0002(3) 0.0054(3) 0.0001(3)
C12 0.0181(4) 0.0223(4) 0.0126(3) 0.0023(3) 0.0064(3) -0.0012(3)
C13 0.0134(3) 0.0153(3) 0.0171(4) 0.0003(3) 0.0060(3) 0.0009(3)
C14 0.0163(4) 0.0224(4) 0.0238(4) 0.0007(3) 0.0109(3) 0.0020(3)

loop_
_atom_type_symbol
_atom_type_description
_atom_type_scat_dispersion_real
_atom_type_scat_dispersion_imag
_atom_type_scat_source
C C 0.0033 0.0016 'International Tables Vol C Tables 4.2.6.8 and 6.1.1.4'
H H 0.0000 0.0000 'International Tables Vol C Tables 4.2.6.8 and 6.1.1.4'
O O 0.0106 0.0060 'International Tables Vol C Tables 4.2.6.8 and 6.1.1.4'

loop_
_geom_angle_atom_site_label_1
_geom_angle_atom_site_label_2
_geom_angle_atom_site_label_3
_geom_angle
_geom_angle_site_symmetry_1
_geom_angle_site_symmetry_3
_geom_angle_publ_flag
C4 O1 C1 112.30(6) . . ?
C9 O4 C10 119.80(6) . . ?
O1 C1 C5 106.98(6) . . ?
O1 C1 C11 109.14(6) . . ?
C5 C1 C11 114.79(6) . . ?
O1 C1 C2 106.31(6) . . ?
C5 C1 C2 105.77(6) . . ?
C11 C1 C2 113.33(6) . . ?
C9 C2 C7 109.89(6) . . ?
C9 C2 C3 111.05(6) . . ?
C7 C2 C3 111.27(6) . . ?
C9 C2 C1 116.18(6) . . ?
C7 C2 C1 104.03(6) . . ?
C3 C2 C1 104.13(6) . . ?
C4 C3 C2 105.78(6) . . ?
C4 C3 H3A 109.5(7) . . ?
C2 C3 H3A 112.6(7) . . ?
C4 C3 H3B 107.8(7) . . ?
C2 C3 H3B 111.9(8) . . ?
H3A C3 H3B 109.2(10) . . ?
O2 C4 O1 120.85(8) . . ?
O2 C4 C3 127.77(8) . . ?
O1 C4 C3 111.33(7) . . ?
C6 C5 C1 104.82(6) . . ?
C6 C5 H5A 114.5(7) . . ?
C1 C5 H5A 110.2(7) . . ?
C6 C5 H5B 109.6(7) . . ?
C1 C5 H5B 111.6(7) . . ?
H5A C5 H5B 106.3(10) . . ?
C7 C6 C5 102.38(6) . . ?
C7 C6 H6A 111.8(7) . . ?
C5 C6 H6A 114.3(7) . . ?
C7 C6 H6B 109.5(7) . . ?
C5 C6 H6B 109.3(7) . . ?
H6A C6 H6B 109.3(10) . . ?
C8 C7 C6 127.84(8) . . ?
C8 C7 C2 126.03(8) . . ?
C6 C7 C2 106.10(6) . . ?
C7 C8 H8A 120.4(8) . . ?
C7 C8 H8B 123.4(8) . . ?
H8A C8 H8B 116.2(12) . . ?
O3 C9 O4 118.49(7) . . ?
O3 C9 C2 122.24(7) . . ?
O4 C9 C2 119.18(7) . . ?
O4 C10 C11 112.27(6) . . ?
O4 C10 H10A 109.6(7) . . ?
C11 C10 H10A 109.5(7) . . ?
O4 C10 H10B 104.3(8) . . ?
C11 C10 H10B 110.4(8) . . ?
H10A C10 H10B 110.6(10) . . ?
C12 C11 C10 108.86(7) . . ?
C12 C11 C1 112.31(7) . . ?
C10 C11 C1 105.86(6) . . ?
C12 C11 C13 111.92(7) . . ?
C10 C11 C13 106.71(7) . . ?
C1 C11 C13 110.83(6) . . ?
C11 C12 H12A 110.7(8) . . ?
C11 C12 H12B 109.3(7) . . ?
H12A C12 H12B 107.8(11) . . ?
C11 C12 H12C 110.4(8) . . ?
H12A C12 H12C 107.7(12) . . ?
H12B C12 H12C 110.9(11) . . ?
O5 C13 C14 121.12(8) . . ?
O5 C13 C11 120.13(7) . . ?
C14 C13 C11 118.69(7) . . ?
C13 C14 H14A 107.3(9) . . ?
C13 C14 H14B 111.7(9) . . ?
H14A C14 H14B 110.7(12) . . ?
C13 C14 H14C 111.5(9) . . ?
H14A C14 H14C 109.8(12) . . ?
H14B C14 H14C 105.9(12) . . ?

loop_
_geom_bond_atom_site_label_1
_geom_bond_atom_site_label_2
_geom_bond_distance
_geom_bond_site_symmetry_2
_geom_bond_publ_flag
O1 C4 1.3511(10) . ?
O1 C1 1.4557(9) . ?
O2 C4 1.2060(10) . ?
O3 C9 1.2070(10) . ?
O4 C9 1.3496(10) . ?
O4 C10 1.4480(10) . ?
O5 C13 1.2172(10) . ?
C1 C5 1.5380(11) . ?
C1 C11 1.5400(11) . ?
C1 C2 1.5725(11) . ?
C2 C9 1.5170(11) . ?
C2 C7 1.5334(11) . ?
C2 C3 1.5376(11) . ?
C3 C4 1.5033(12) . ?
C3 H3A 0.949(12) . ?
C3 H3B 0.979(13) . ?
C5 C6 1.5271(11) . ?
C5 H5A 0.961(12) . ?
C5 H5B 1.010(13) . ?
C6 C7 1.5050(11) . ?
C6 H6A 0.981(13) . ?
C6 H6B 1.000(13) . ?
C7 C8 1.3272(12) . ?
C8 H8A 0.971(14) . ?
C8 H8B 0.969(13) . ?
C10 C11 1.5399(12) . ?
C10 H10A 0.972(12) . ?
C10 H10B 0.957(13) . ?
C11 C12 1.5326(11) . ?
C11 C13 1.5445(12) . ?
C12 H12A 0.981(14) . ?
C12 H12B 0.975(13) . ?
C12 H12C 0.979(14) . ?
C13 C14 1.5044(12) . ?
C14 H14A 0.977(15) . ?
C14 H14B 0.984(15) . ?
C14 H14C 0.968(15) . ?

loop_
_geom_torsion_atom_site_label_1
_geom_torsion_atom_site_label_2
_geom_torsion_atom_site_label_3
_geom_torsion_atom_site_label_4
_geom_torsion
_geom_torsion_site_symmetry_1
_geom_torsion_site_symmetry_2
_geom_torsion_site_symmetry_3
_geom_torsion_site_symmetry_4
_geom_torsion_publ_flag
C4 O1 C1 C5 116.07(7) . . . . ?
C4 O1 C1 C11 -119.17(7) . . . . ?
C4 O1 C1 C2 3.40(8) . . . . ?
O1 C1 C2 C9 -123.73(7) . . . . ?
C5 C1 C2 C9 122.77(7) . . . . ?
C11 C1 C2 C9 -3.84(9) . . . . ?
O1 C1 C2 C7 115.36(6) . . . . ?
C5 C1 C2 C7 1.86(8) . . . . ?
C11 C1 C2 C7 -124.75(7) . . . . ?
O1 C1 C2 C3 -1.28(8) . . . . ?
C5 C1 C2 C3 -114.79(7) . . . . ?
C11 C1 C2 C3 118.61(7) . . . . ?
C9 C2 C3 C4 124.80(7) . . . . ?
C7 C2 C3 C4 -112.43(7) . . . . ?
C1 C2 C3 C4 -0.95(8) . . . . ?
C1 O1 C4 O2 177.93(8) . . . . ?
C1 O1 C4 C3 -4.19(9) . . . . ?
C2 C3 C4 O2 -179.18(8) . . . . ?
C2 C3 C4 O1 3.13(9) . . . . ?
O1 C1 C5 C6 -90.42(7) . . . . ?
C11 C1 C5 C6 148.34(7) . . . . ?
C2 C1 C5 C6 22.62(8) . . . . ?
C1 C5 C6 C7 -38.73(8) . . . . ?
C5 C6 C7 C8 -137.34(9) . . . . ?
C5 C6 C7 C2 40.56(8) . . . . ?
C9 C2 C7 C8 26.66(11) . . . . ?
C3 C2 C7 C8 -96.76(10) . . . . ?
C1 C2 C7 C8 151.69(8) . . . . ?
C9 C2 C7 C6 -151.29(7) . . . . ?
C3 C2 C7 C6 85.29(7) . . . . ?
C1 C2 C7 C6 -26.26(8) . . . . ?
C10 O4 C9 O3 -176.39(8) . . . . ?
C10 O4 C9 C2 7.04(11) . . . . ?
C7 C2 C9 O3 -84.03(9) . . . . ?
C3 C2 C9 O3 39.52(11) . . . . ?
C1 C2 C9 O3 158.25(8) . . . . ?
C7 C2 C9 O4 92.40(8) . . . . ?
C3 C2 C9 O4 -144.04(7) . . . . ?
C1 C2 C9 O4 -25.32(10) . . . . ?
C9 O4 C10 C11 39.86(10) . . . . ?
O4 C10 C11 C12 174.18(7) . . . . ?
O4 C10 C11 C1 -64.88(8) . . . . ?
O4 C10 C11 C13 53.23(8) . . . . ?
O1 C1 C11 C12 -78.26(8) . . . . ?
C5 C1 C11 C12 41.80(9) . . . . ?
C2 C1 C11 C12 163.49(7) . . . . ?
O1 C1 C11 C10 163.07(6) . . . . ?
C5 C1 C11 C10 -76.87(8) . . . . ?
C2 C1 C11 C10 44.81(8) . . . . ?
O1 C1 C11 C13 47.74(8) . . . . ?
C5 C1 C11 C13 167.80(7) . . . . ?
C2 C1 C11 C13 -70.52(8) . . . . ?
C12 C11 C13 O5 150.28(8) . . . . ?
C10 C11 C13 O5 -90.73(9) . . . . ?
C1 C11 C13 O5 24.07(11) . . . . ?
C12 C11 C13 C14 -32.47(10) . . . . ?
C10 C11 C13 C14 86.51(9) . . . . ?
C1 C11 C13 C14 -158.69(7) . . . . ?
